data_1573279
loop_
_publ_author_name
'Tanuhadi, Elias'
'Bair, Anna S.'
'Johnson, Mary'
'Fontaine, Philip'
'Klosin, Jerzy'
'Pal, Sudipta'
'Arnold, Polly L.'

_publ_section_title
;
 Stabilization of reactive rare earth alkyl complexes through mechanistic
 studies
;
_journal_name_full 'Chemical Science'
_journal_paper_doi 10.1039/D4SC05983B
_journal_year 2024
_chemical_formula_moiety 'C18 H49 N2 Si3 Sm'
_chemical_formula_sum 'C18 H49 N2 Si3 Sm'
_chemical_formula_weight 528.21
_space_group_crystal_system orthorhombic
_space_group_IT_number 19
_space_group_name_Hall 'P 2ac 2ab'
_space_group_name_H-M_alt 'P 21 21 21'
_atom_sites_solution_hydrogens geom
_atom_sites_solution_primary dual
_audit_creation_date 2024-07-10
_audit_creation_method
;
Olex2 1.5
(compiled 2022.04.07 svn.rca3783a0 for OlexSys, GUI svn.r6498)
;
_audit_update_record
;
2024-07-10 deposited with the CCDC.	2024-10-31 downloaded from the CCDC.
;
_cell_angle_alpha 90
_cell_angle_beta 90
_cell_angle_gamma 90
_cell_formula_units_Z 4
_cell_length_a 9.87370(10)
_cell_length_b 16.22530(10)
_cell_length_c 17.35450(10)
_cell_measurement_reflns_used 47868
_cell_measurement_temperature 99.9(4)
_cell_measurement_theta_max 79.7010
_cell_measurement_theta_min 5.0800
_cell_volume 2780.26(4)
_computing_cell_refinement 'CrysAlisPro 1.171.43.128a (Rigaku OD, 2024)'
_computing_data_collection 'CrysAlisPro system (CCD 43.128a 64-bit (release 20-06-2024))'
_computing_data_reduction 'CrysAlisPro 1.171.43.128a (Rigaku OD, 2024)'
_computing_molecular_graphics 'Olex2 1.5 (Dolomanov et al., 2009)'
_computing_publication_material 'Olex2 1.5 (Dolomanov et al., 2009)'
_computing_structure_refinement 'SHELXL 2018/3 (Sheldrick, 2015)'
_computing_structure_solution 'SHELXT 2018/2 (Sheldrick, 2018)'
_diffrn_ambient_environment N~2~
_diffrn_ambient_temperature 99.9(4)
_diffrn_detector 'Hybrid Pixel Array Detector'
_diffrn_detector_area_resol_mean 10.0000
_diffrn_detector_type HyPix
_diffrn_measured_fraction_theta_full 1.000
_diffrn_measured_fraction_theta_max 0.998
_diffrn_measurement_details
;
List of Runs (angles in degrees, time in seconds):

  # Type    Start    End  Width  t~exp~   \w     \q     \k     \f   Frames
#--------------------------------------------------------------------------
  1  \w    -51.00  15.00   0.50    0.25    --  -47.95  77.00 120.00  132
  2  \w   -121.00 -35.00   0.50    0.25    --  -47.95 -40.00 -35.19  172
  3  \w    -54.00 -21.00   0.50    0.25    --  -47.95  57.00 -30.00   66
  4  \w    -61.00  25.00   0.50    0.25    --  -47.95  57.00  90.00  172
  5  \w    -50.00  25.00   0.50    0.25    --  -47.95  37.00-150.00  150
  6  \w    -61.00 -17.00   0.50    0.25    --  -47.95 125.00  30.00   88
  7  \w     61.00  88.00   0.50    0.25    --   47.95  45.00  54.15   54
  8  \w     35.00  93.00   0.50    0.25    --   47.95-125.00   0.00  116
  9  \w   -138.00-109.00   0.50    1.00    --  -91.75 -30.00  60.00   58
 10  \w     75.00 113.00   0.50    1.00    --  113.25 -88.00 -47.49   76
 11  \w     43.00  77.00   0.50    1.00    --  113.25 -77.00  60.00   68
 12  \w     43.00  69.00   0.50    1.00    --  113.25 -77.00-180.00   52
 13  \w    111.00 154.00   0.50    1.00    --  113.25  77.00  60.00   86
 14  \w    134.00 174.00   0.50    1.00    --  113.25  77.00 -60.00   80
 15  \w     96.00 137.00   0.50    1.00    --  113.25 -86.00  12.30   82
 16  \w     45.00  83.00   0.50    1.00    --  113.25 -88.00 -91.64   76
 17  \w    107.00 146.00   0.50    1.00    --  113.25  61.00 150.00   78
 18  \w    138.00 164.00   0.50    1.00    --  113.25  45.00-150.00   52
 19  \w     43.00  72.00   0.50    1.00    --  113.25 -77.00  30.00   58
 20  \w    110.00 175.00   0.50    1.00    --  113.25  77.00   0.00  130
 21  \w     78.00 105.00   0.50    1.00    --  113.25 -94.00 -90.00   54
 22  \w    149.00 178.00   0.50    1.00    --  113.25  61.00 150.00   58
 23  \w     54.00  81.00   0.50    1.00    --  113.25 -77.00 -90.00   54
 24  \w     46.00  79.00   0.50    1.00    --  113.25-125.00-120.00   66
 25  \w     83.00 109.00   0.50    1.00    --  113.25-125.00-120.00   52
 26  \w     42.00  67.00   0.50    1.00    --  113.25 -77.00-120.00   50
 27  \w     42.00  72.00   0.50    1.00    --  113.25 -77.00 150.00   60
 28  \w     42.00  72.00   0.50    1.00    --  113.25 -94.00  90.00   60
 29  \w     77.00 105.00   0.50    1.00    --  113.25 -94.00  90.00   56
 30  \w     48.00  82.00   0.50    1.00    --  113.25 -77.00 -30.00   68
 31  \w     44.00  89.00   0.50    1.00    --  113.25 -86.00  12.30   90
 32  \w     70.00 106.00   0.50    1.00    --  113.25 -94.00-120.00   72
 33  \w    152.00 178.00   0.50    1.00    --  113.25  30.00 -60.00   52
 34  \w    106.00 141.00   0.50    1.00    --  113.25  61.00 -60.00   70
 35  \w    103.00 131.00   0.50    1.00    --  113.25  30.00 -60.00   56
 36  \w    106.00 161.00   0.50    1.00    --  113.25  61.00 120.00  110
 37  \w     58.00 111.00   0.50    1.00    --  113.25-125.00 -90.00  106
 38  \w     42.00  67.00   0.50    1.00    --  113.25 -77.00   0.00   50
 39  \w     46.00  72.00   0.50    1.00    --  113.25 -77.00  90.00   52
 40  \w     57.00 106.00   0.50    1.00    --  113.25 -94.00  60.00   98
 41  \w    106.00 178.00   0.50    1.00    --  113.25  61.00-180.00  144
 42  \w     42.00  68.00   0.50    1.00    --  113.25 -94.00 -90.00   52
 43  \w     74.00 105.00   0.50    1.00    --  113.25 -94.00-180.00   62
 44  \w     47.00  77.00   0.50    1.00    --  113.25-125.00-150.00   60
 45  \w     86.00 111.00   0.50    1.00    --  113.25-125.00-150.00   50
 46  \w    120.00 145.00   0.50    1.00    --  113.25  77.00 120.00   50
 47  \w    151.00 177.00   0.50    1.00    --  113.25  77.00 120.00   52
 48  \w     43.00  83.00   0.50    1.00    --  113.25 -77.00 -60.00   80
 49  \w    137.00 169.00   0.50    1.00    --  113.25 125.00 -60.00   64
 50  \w     60.00  85.00   0.50    1.00    --  113.25 -94.00 -30.00   50
 51  \w     69.00 104.00   0.50    1.00    --  113.25 -94.00  30.00   70
 52  \w    132.00 178.00   0.50    1.00    --  113.25  45.00  30.00   92
 53  \w    120.00 166.00   0.50    1.00    --  113.25 125.00-150.00   92
 54  \w     66.00 104.00   0.50    1.00    --  113.25 -94.00 -60.00   76
 55  \w     70.00 103.00   0.50    1.00    --  113.25 -94.00 150.00   66
 56  \w    114.00 156.00   0.50    1.00    --  113.25  77.00  90.00   84
 57  \w    132.00 158.00   0.50    1.00    --  113.25  30.00 150.00   52
 58  \w    115.00 178.00   0.50    1.00    --  113.25  45.00  53.64  126
 59  \w    111.00 162.00   0.50    1.00    --  113.25 125.00 -30.00  102
 60  \w     72.00  98.00   0.50    1.00    --  113.25-125.00 -60.00   52
 61  \w     67.00  93.00   0.50    1.00    --  113.25-125.00 120.00   52
 62  \w    115.00 147.00   0.50    1.00    --  113.25  77.00 150.00   64
 63  \w     80.00 124.00   0.50    1.00    --  113.25  -4.00 161.71   88
 64  \w     42.00  67.00   0.50    1.00    --  113.25 -77.00 120.00   50
 65  \w     45.00 105.00   0.50    1.00    --  113.25-125.00-180.00  120
 66  \w    139.00 165.00   0.50    1.00    --  113.25 125.00 150.00   52
 67  \w    131.00 169.00   0.50    1.00    --  113.25  30.00   0.00   76
 68  \w     78.00 106.00   0.50    1.00    --  113.25 -94.00-150.00   56
 69  \w     60.00 106.00   0.50    1.00    --  113.25 -94.00 120.00   92
 70  \w    106.00 176.00   0.50    1.00    --  113.25  61.00-120.00  140
 71  \w     91.00 124.00   0.50    1.00    --  113.25 -88.00 -91.64   66
 72  \w    101.00 134.00   0.50    1.00    --  113.25  45.00 -60.00   66
 73  \w    105.00 161.00   0.50    1.00    --  113.25  45.00 -30.00  112
 74  \w    125.00 151.00   0.50    1.00    --  113.25  45.00   0.00   52
 75  \w    102.00 127.00   0.50    1.00    --  113.25  45.00 120.00   50
 76  \w    111.00 156.00   0.50    1.00    --  113.25  30.00  30.00   90
 77  \w    153.00 178.00   0.50    1.00    --  113.25 125.00 -90.00   50
 78  \w     92.00 132.00   0.50    1.00    --  113.25 -87.00 146.69   80
 79  \w     44.00 106.00   0.50    1.00    --  113.25 -97.00   5.12  124
;
_diffrn_measurement_device 'four-circle diffractometer'
_diffrn_measurement_device_type 'XtaLAB Synergy, Dualflex, HyPix'
_diffrn_measurement_method '\w scans'
_diffrn_orient_matrix_type 'CrysAlisPro convention (1999,Acta A55,543-557)'
_diffrn_orient_matrix_UB_11 0.1114410000
_diffrn_orient_matrix_UB_12 0.0636871000
_diffrn_orient_matrix_UB_13 0.0176406000
_diffrn_orient_matrix_UB_21 0.1035983000
_diffrn_orient_matrix_UB_22 -0.0533307000
_diffrn_orient_matrix_UB_23 -0.0437322000
_diffrn_orient_matrix_UB_31 -0.0342040000
_diffrn_orient_matrix_UB_32 0.0459803000
_diffrn_orient_matrix_UB_33 -0.0752630000
_diffrn_radiation_monochromator mirror
_diffrn_radiation_probe x-ray
_diffrn_radiation_type 'Cu K\a'
_diffrn_radiation_wavelength 1.54184
_diffrn_reflns_av_R_equivalents 0.0581
_diffrn_reflns_av_unetI/netI 0.0250
_diffrn_reflns_Laue_measured_fraction_full 1.000
_diffrn_reflns_Laue_measured_fraction_max 0.998
_diffrn_reflns_limit_h_max 12
_diffrn_reflns_limit_h_min -12
_diffrn_reflns_limit_k_max 20
_diffrn_reflns_limit_k_min -20
_diffrn_reflns_limit_l_max 20
_diffrn_reflns_limit_l_min -22
_diffrn_reflns_number 58576
_diffrn_reflns_point_group_measured_fraction_full 1.000
_diffrn_reflns_point_group_measured_fraction_max 0.994
_diffrn_reflns_theta_full 67.684
_diffrn_reflns_theta_max 79.931
_diffrn_reflns_theta_min 3.729
_diffrn_source 'micro-focus sealed X-ray tube'
_diffrn_source_type 'PhotonJet (Cu) X-ray Source'
_exptl_absorpt_coefficient_mu 17.107
_exptl_absorpt_correction_T_max 0.482
_exptl_absorpt_correction_T_min 0.073
_exptl_absorpt_correction_type gaussian
_exptl_absorpt_process_details
;
CrysAlisPro 1.171.43.128a (Rigaku Oxford Diffraction, 2024)
Numerical absorption correction based on gaussian integration over
a multifaceted crystal model
Empirical absorption correction using spherical harmonics,
implemented in SCALE3 ABSPACK scaling algorithm.
;
_exptl_crystal_colour 'clear light yellow'
_exptl_crystal_colour_lustre clear
_exptl_crystal_colour_modifier light
_exptl_crystal_colour_primary yellow
_exptl_crystal_density_diffrn 1.262
_exptl_crystal_description block
_exptl_crystal_F_000 1100
_exptl_crystal_preparation 'crystallization from cold concentrated hexane solution.'
_exptl_crystal_size_max 0.216
_exptl_crystal_size_mid 0.159
_exptl_crystal_size_min 0.074
_refine_diff_density_max 1.319
_refine_diff_density_min -1.137
_refine_diff_density_rms 0.095
_refine_ls_abs_structure_details
;
 Flack x determined using 2565 quotients [(I+)-(I-)]/[(I+)+(I-)]
 (Parsons, Flack and Wagner, Acta Cryst. B69 (2013) 249-259).
;
_refine_ls_abs_structure_Flack -0.013(2)
_refine_ls_extinction_method none
_refine_ls_goodness_of_fit_ref 1.111
_refine_ls_hydrogen_treatment constr
_refine_ls_matrix_type full
_refine_ls_number_parameters 230
_refine_ls_number_reflns 6043
_refine_ls_number_restraints 0
_refine_ls_restrained_S_all 1.111
_refine_ls_R_factor_all 0.0313
_refine_ls_R_factor_gt 0.0311
_refine_ls_shift/su_max 0.001
_refine_ls_shift/su_mean 0.000
_refine_ls_structure_factor_coef Fsqd
_refine_ls_weighting_details 'w=1/[\s^2^(Fo^2^)+(0.0552P)^2^+2.6302P] where P=(Fo^2^+2Fc^2^)/3'
_refine_ls_weighting_scheme calc
_refine_ls_wR_factor_gt 0.0855
_refine_ls_wR_factor_ref 0.0856
_reflns_Friedel_coverage 0.770
_reflns_Friedel_fraction_full 1.000
_reflns_Friedel_fraction_max 0.988
_reflns_number_gt 6008
_reflns_number_total 6043
_reflns_threshold_expression 'I > 2\s(I)'
_cod_data_source_file d4sc05983b2.cif
_cod_data_source_block pla24134_refinalized
_cod_database_code 1573279
_shelx_shelxl_version_number 2018/3
_chemical_oxdiff_formula 'Sm Si3 N4 C20 H50'
_chemical_oxdiff_usercomment ELTA-SmTm
_shelx_space_group_comment
;
The symmetry employed for this shelxl refinement is uniquely defined
by the following loop, which should always be used as a source of
symmetry information in preference to the above space-group names.
They are only intended as comments.
;
_shelx_estimated_absorpt_t_max 0.364
_shelx_estimated_absorpt_t_min 0.119
_olex2_refinement_description
;
1. Fixed Uiso
 At 1.2 times of:
  All C(H,H) groups
 At 1.5 times of:
  All C(H,H,H) groups
2.a Secondary CH2 refined with riding coordinates:
 C3(H3A,H3B), C13(H13A,H13B), C1(H1A,H1B), C14(H14A,H14B), C2(H2A,H2B)
2.b Idealised Me refined as rotating group:
 C16(H16A,H16B,H16C), C6(H6A,H6B,H6C), C18(H18A,H18B,H18C), C12(H12A,H12B,
 H12C), C4(H4A,H4B,H4C), C10(H10A,H10B,H10C), C17(H17A,H17B,H17C), C5(H5A,H5B,
 H5C), C11(H11A,H11B,H11C), C15(H15A,H15B,H15C), C7(H7A,H7B,H7C), C9(H9A,H9B,
 H9C), C8(H8A,H8B,H8C)
;
_olex2_submission_special_instructions 'No special instructions were received'
_oxdiff_exptl_absorpt_empirical_details
;
Empirical correction (ABSPACK) includes:
- Absorption correction using spherical harmonics
- Frame scaling
;
_oxdiff_exptl_absorpt_empirical_full_max 1.648
_oxdiff_exptl_absorpt_empirical_full_min 0.618

loop_
_space_group_symop_operation_xyz
'x, y, z'
'-x+1/2, -y, z+1/2'
'-x, y+1/2, -z+1/2'
'x+1/2, -y+1/2, -z'

loop_
_atom_site_label
_atom_site_type_symbol
_atom_site_fract_x
_atom_site_fract_y
_atom_site_fract_z
_atom_site_U_iso_or_equiv
_atom_site_adp_type
_atom_site_occupancy
_atom_site_site_symmetry_order
_atom_site_calc_flag
_atom_site_refinement_flags_posn
_atom_site_refinement_flags_adp
_atom_site_refinement_flags_occupancy
_atom_site_disorder_assembly
_atom_site_disorder_group
Sm1 Sm 0.53731(3) 0.51144(2) 0.68090(2) 0.02461(9) Uani 1 1 d . . . . .
Si2 Si 0.73122(15) 0.32086(9) 0.60776(8) 0.0293(3) Uani 1 1 d . . . . .
Si1 Si 0.61066(16) 0.65133(9) 0.51519(8) 0.0304(3) Uani 1 1 d . . . . .
Si3 Si 0.79981(15) 0.63816(9) 0.79256(8) 0.0283(3) Uani 1 1 d . . . . .
N2 N 0.4141(5) 0.4567(3) 0.8069(3) 0.0342(10) Uani 1 1 d . . . . .
N1 N 0.2705(5) 0.5010(3) 0.6644(3) 0.0333(9) Uani 1 1 d . . . . .
C16 C 0.1991(7) 0.5775(4) 0.6857(5) 0.0497(16) Uani 1 1 d . . . . .
H16A H 0.229066 0.595512 0.736848 0.075 Uiso 1 1 calc R U . . .
H16B H 0.101296 0.567363 0.686584 0.075 Uiso 1 1 calc R U . . .
H16C H 0.219565 0.620554 0.647820 0.075 Uiso 1 1 calc R U . . .
C6 C 0.7763(7) 0.5941(5) 0.5170(4) 0.0465(15) Uani 1 1 d . . . . .
H6A H 0.758847 0.534815 0.521596 0.070 Uiso 1 1 calc R U . . .
H6B H 0.830205 0.612653 0.561084 0.070 Uiso 1 1 calc R U . . .
H6C H 0.826046 0.604911 0.469185 0.070 Uiso 1 1 calc R U . . .
C18 C 0.4424(7) 0.5008(4) 0.8791(3) 0.0444(14) Uani 1 1 d . . . . .
H18A H 0.540565 0.506546 0.885661 0.067 Uiso 1 1 calc R U . . .
H18B H 0.404891 0.469745 0.922557 0.067 Uiso 1 1 calc R U . . .
H18C H 0.400722 0.555579 0.877191 0.067 Uiso 1 1 calc R U . . .
C12 C 0.6522(6) 0.6919(4) 0.8402(3) 0.0366(12) Uani 1 1 d . . . . .
H12A H 0.620216 0.658850 0.883746 0.055 Uiso 1 1 calc R U . . .
H12B H 0.578698 0.698672 0.802756 0.055 Uiso 1 1 calc R U . . .
H12C H 0.681199 0.746212 0.858677 0.055 Uiso 1 1 calc R U . . .
C4 C 0.6511(9) 0.7604(4) 0.4849(4) 0.0517(17) Uani 1 1 d . . . . .
H4A H 0.697618 0.759690 0.435000 0.078 Uiso 1 1 calc R U . . .
H4B H 0.709786 0.786162 0.523560 0.078 Uiso 1 1 calc R U . . .
H4C H 0.566913 0.792052 0.480366 0.078 Uiso 1 1 calc R U . . .
C3 C 0.7471(6) 0.5371(4) 0.7549(3) 0.0331(11) Uani 1 1 d . . . . .
H3A H 0.743783 0.499581 0.799803 0.040 Uiso 1 1 calc R U . . .
H3B H 0.822549 0.517553 0.722035 0.040 Uiso 1 1 calc R U . . .
C10 C 0.8627(6) 0.7094(4) 0.7144(3) 0.0354(11) Uani 1 1 d . . . . .
H10A H 0.890698 0.761890 0.737304 0.053 Uiso 1 1 calc R U . . .
H10B H 0.790028 0.719184 0.677064 0.053 Uiso 1 1 calc R U . . .
H10C H 0.940192 0.684027 0.688201 0.053 Uiso 1 1 calc R U . . .
C17 C 0.4803(7) 0.3758(3) 0.8107(3) 0.0379(12) Uani 1 1 d . . . . .
H17A H 0.464150 0.345778 0.762611 0.057 Uiso 1 1 calc R U . . .
H17B H 0.443115 0.344351 0.854035 0.057 Uiso 1 1 calc R U . . .
H17C H 0.577967 0.383301 0.818105 0.057 Uiso 1 1 calc R U . . .
C13 C 0.2263(6) 0.4322(4) 0.7138(4) 0.0358(12) Uani 1 1 d . . . . .
H13B H 0.267482 0.380356 0.695091 0.043 Uiso 1 1 calc R U . . .
H13A H 0.126659 0.426512 0.710372 0.043 Uiso 1 1 calc R U . . .
C5 C 0.5040(7) 0.6060(5) 0.4367(4) 0.0484(16) Uani 1 1 d . . . . .
H5A H 0.483148 0.548439 0.449139 0.073 Uiso 1 1 calc R U . . .
H5B H 0.553555 0.608404 0.387855 0.073 Uiso 1 1 calc R U . . .
H5C H 0.419600 0.637339 0.432166 0.073 Uiso 1 1 calc R U . . .
C1 C 0.5238(6) 0.6411(3) 0.6086(3) 0.0317(10) Uani 1 1 d . . . . .
H1A H 0.426621 0.652828 0.599767 0.038 Uiso 1 1 calc R U . . .
H1B H 0.558661 0.685258 0.642617 0.038 Uiso 1 1 calc R U . . .
C11 C 0.9376(6) 0.6319(4) 0.8669(3) 0.0377(12) Uani 1 1 d . . . . .
H11A H 1.017633 0.605628 0.844318 0.057 Uiso 1 1 calc R U . . .
H11B H 0.905909 0.599249 0.910857 0.057 Uiso 1 1 calc R U . . .
H11C H 0.961018 0.687552 0.884310 0.057 Uiso 1 1 calc R U . . .
C15 C 0.2431(6) 0.4809(5) 0.5830(4) 0.0466(15) Uani 1 1 d . . . . .
H15A H 0.281667 0.523786 0.549871 0.070 Uiso 1 1 calc R U . . .
H15B H 0.145030 0.477858 0.574698 0.070 Uiso 1 1 calc R U . . .
H15C H 0.284303 0.427625 0.570327 0.070 Uiso 1 1 calc R U . . .
C14 C 0.2666(6) 0.4459(4) 0.7978(3) 0.0383(13) Uani 1 1 d . . . . .
H14A H 0.219695 0.495530 0.817652 0.046 Uiso 1 1 calc R U . . .
H14B H 0.236628 0.398154 0.828910 0.046 Uiso 1 1 calc R U . . .
C7 C 0.7137(7) 0.2258(4) 0.5456(4) 0.0391(12) Uani 1 1 d . . . . .
H7A H 0.634280 0.194149 0.562097 0.059 Uiso 1 1 calc R U . . .
H7B H 0.795075 0.191662 0.550742 0.059 Uiso 1 1 calc R U . . .
H7C H 0.702595 0.242247 0.491594 0.059 Uiso 1 1 calc R U . . .
C2 C 0.5831(5) 0.3903(3) 0.6026(3) 0.0295(10) Uani 1 1 d . . . . .
H2A H 0.503118 0.354178 0.609219 0.035 Uiso 1 1 calc R U . . .
H2B H 0.580085 0.409810 0.548557 0.035 Uiso 1 1 calc R U . . .
C9 C 0.8897(6) 0.3755(4) 0.5761(4) 0.0387(12) Uani 1 1 d . . . . .
H9A H 0.878884 0.394504 0.522850 0.058 Uiso 1 1 calc R U . . .
H9B H 0.966690 0.337538 0.579164 0.058 Uiso 1 1 calc R U . . .
H9C H 0.906056 0.422944 0.609784 0.058 Uiso 1 1 calc R U . . .
C8 C 0.7620(7) 0.2843(4) 0.7093(4) 0.0426(14) Uani 1 1 d . . . . .
H8A H 0.776275 0.331916 0.743012 0.064 Uiso 1 1 calc R U . . .
H8B H 0.842489 0.248937 0.710368 0.064 Uiso 1 1 calc R U . . .
H8C H 0.683282 0.252912 0.727250 0.064 Uiso 1 1 calc R U . . .

loop_
_atom_site_aniso_label
_atom_site_aniso_U_11
_atom_site_aniso_U_22
_atom_site_aniso_U_33
_atom_site_aniso_U_23
_atom_site_aniso_U_13
_atom_site_aniso_U_12
Sm1 0.02835(13) 0.02350(13) 0.02198(13) 0.00093(9) 0.00108(10) -0.00017(9)
Si2 0.0309(7) 0.0276(7) 0.0293(7) -0.0012(5) 0.0014(5) 0.0018(5)
Si1 0.0358(7) 0.0302(7) 0.0252(6) 0.0049(5) 0.0000(6) -0.0017(6)
Si3 0.0317(6) 0.0265(6) 0.0268(6) -0.0015(5) -0.0015(5) 0.0003(5)
N2 0.042(2) 0.032(2) 0.029(2) -0.0007(18) 0.0044(18) 0.0003(18)
N1 0.034(2) 0.031(2) 0.035(2) 0.0072(18) 0.0027(17) 0.0013(18)
C16 0.042(3) 0.036(3) 0.071(5) 0.011(3) 0.017(3) 0.008(2)
C6 0.046(3) 0.053(4) 0.040(3) 0.004(3) 0.007(3) 0.008(3)
C18 0.061(4) 0.043(3) 0.029(3) -0.007(2) 0.009(2) -0.003(3)
C12 0.040(3) 0.034(3) 0.035(3) -0.001(2) 0.004(2) 0.004(2)
C4 0.067(4) 0.041(3) 0.047(4) 0.015(3) 0.014(3) -0.004(3)
C3 0.042(3) 0.032(3) 0.026(2) -0.002(2) -0.002(2) 0.000(2)
C10 0.039(3) 0.034(3) 0.034(3) -0.001(2) 0.000(2) -0.002(2)
C17 0.052(3) 0.029(2) 0.033(3) 0.005(2) 0.005(2) 0.002(2)
C13 0.035(3) 0.031(3) 0.041(3) 0.005(2) 0.004(2) -0.006(2)
C5 0.057(4) 0.059(4) 0.029(3) -0.004(3) -0.008(3) -0.002(3)
C1 0.030(2) 0.032(2) 0.033(3) 0.000(2) -0.001(2) -0.002(2)
C11 0.037(3) 0.043(3) 0.033(3) -0.004(2) -0.007(2) 0.000(2)
C15 0.039(3) 0.063(4) 0.038(3) 0.007(3) -0.003(2) -0.008(3)
C14 0.044(3) 0.036(3) 0.036(3) 0.008(2) 0.013(2) -0.003(2)
C7 0.045(3) 0.029(3) 0.043(3) -0.005(2) 0.000(3) 0.002(2)
C2 0.032(2) 0.031(2) 0.026(2) -0.0001(19) 0.0004(18) -0.0006(19)
C9 0.034(3) 0.033(3) 0.049(3) -0.005(2) 0.005(2) 0.001(2)
C8 0.044(3) 0.048(3) 0.036(3) 0.002(3) -0.001(2) 0.012(3)

loop_
_atom_type_symbol
_atom_type_description
_atom_type_scat_dispersion_real
_atom_type_scat_dispersion_imag
_atom_type_scat_source
C C 0.0181 0.0091 'International Tables Vol C Tables 4.2.6.8 and 6.1.1.4'
H H 0.0000 0.0000 'International Tables Vol C Tables 4.2.6.8 and 6.1.1.4'
N N 0.0311 0.0180 'International Tables Vol C Tables 4.2.6.8 and 6.1.1.4'
Si Si 0.2541 0.3302 'International Tables Vol C Tables 4.2.6.8 and 6.1.1.4'
Sm Sm -5.3236 12.2178 'International Tables Vol C Tables 4.2.6.8 and 6.1.1.4'

loop_
_exptl_crystal_face_index_h
_exptl_crystal_face_index_k
_exptl_crystal_face_index_l
_exptl_crystal_face_perp_dist
-5 7 -3 0.0390
-3 1 10 0.0623
3 -10 0 0.0872
1 3 11 0.0645
-1 -6 -9 0.0634
-4 -4 -8 0.0611
2 10 -3 0.0656
-2 -10 2 0.1165
5 3 5 0.0323
-5 -3 -5 0.0485
2 0 1 0.0446
-2 0 -1 0.0289
5 -3 -6 0.0693

loop_
_geom_angle_atom_site_label_1
_geom_angle_atom_site_label_2
_geom_angle_atom_site_label_3
_geom_angle
_geom_angle_site_symmetry_1
_geom_angle_site_symmetry_3
_geom_angle_publ_flag
N1 Sm1 N2 67.23(15) . . ?
C3 Sm1 N2 90.72(17) . . ?
C3 Sm1 N1 153.90(17) . . ?
C1 Sm1 N2 133.10(17) . . ?
C1 Sm1 N1 86.89(17) . . ?
C1 Sm1 C3 99.59(19) . . ?
C2 Sm1 N2 105.95(16) . . ?
C2 Sm1 N1 94.15(16) . . ?
C2 Sm1 C3 105.70(18) . . ?
C2 Sm1 C1 114.68(18) . . ?
C2 Si2 C7 113.4(3) . . ?
C2 Si2 C9 110.9(3) . . ?
C2 Si2 C8 111.4(3) . . ?
C9 Si2 C7 107.1(3) . . ?
C9 Si2 C8 106.7(3) . . ?
C8 Si2 C7 107.0(3) . . ?
C6 Si1 C4 106.5(4) . . ?
C5 Si1 C6 107.9(3) . . ?
C5 Si1 C4 106.5(4) . . ?
C1 Si1 C6 110.2(3) . . ?
C1 Si1 C4 115.3(3) . . ?
C1 Si1 C5 110.1(3) . . ?
C3 Si3 C12 110.4(3) . . ?
C3 Si3 C10 112.5(3) . . ?
C3 Si3 C11 113.6(3) . . ?
C10 Si3 C12 106.6(3) . . ?
C11 Si3 C12 106.5(3) . . ?
C11 Si3 C10 106.8(3) . . ?
C18 N2 Sm1 116.8(4) . . ?
C18 N2 C14 109.6(5) . . ?
C17 N2 Sm1 97.6(3) . . ?
C17 N2 C18 108.2(5) . . ?
C17 N2 C14 109.8(5) . . ?
C14 N2 Sm1 113.8(3) . . ?
C16 N1 Sm1 113.2(4) . . ?
C13 N1 Sm1 106.3(3) . . ?
C13 N1 C16 110.5(5) . . ?
C13 N1 C15 109.6(5) . . ?
C15 N1 Sm1 107.4(3) . . ?
C15 N1 C16 109.8(6) . . ?
N1 C16 H16A 109.5 . . ?
N1 C16 H16B 109.5 . . ?
N1 C16 H16C 109.5 . . ?
H16A C16 H16B 109.5 . . ?
H16A C16 H16C 109.5 . . ?
H16B C16 H16C 109.5 . . ?
Si1 C6 H6A 109.5 . . ?
Si1 C6 H6B 109.5 . . ?
Si1 C6 H6C 109.5 . . ?
H6A C6 H6B 109.5 . . ?
H6A C6 H6C 109.5 . . ?
H6B C6 H6C 109.5 . . ?
N2 C18 H18A 109.5 . . ?
N2 C18 H18B 109.5 . . ?
N2 C18 H18C 109.5 . . ?
H18A C18 H18B 109.5 . . ?
H18A C18 H18C 109.5 . . ?
H18B C18 H18C 109.5 . . ?
Si3 C12 H12A 109.5 . . ?
Si3 C12 H12B 109.5 . . ?
Si3 C12 H12C 109.5 . . ?
H12A C12 H12B 109.5 . . ?
H12A C12 H12C 109.5 . . ?
H12B C12 H12C 109.5 . . ?
Si1 C4 H4A 109.5 . . ?
Si1 C4 H4B 109.5 . . ?
Si1 C4 H4C 109.5 . . ?
H4A C4 H4B 109.5 . . ?
H4A C4 H4C 109.5 . . ?
H4B C4 H4C 109.5 . . ?
Sm1 C3 H3A 106.1 . . ?
Sm1 C3 H3B 106.1 . . ?
Si3 C3 Sm1 124.9(3) . . ?
Si3 C3 H3A 106.1 . . ?
Si3 C3 H3B 106.1 . . ?
H3A C3 H3B 106.3 . . ?
Si3 C10 H10A 109.5 . . ?
Si3 C10 H10B 109.5 . . ?
Si3 C10 H10C 109.5 . . ?
H10A C10 H10B 109.5 . . ?
H10A C10 H10C 109.5 . . ?
H10B C10 H10C 109.5 . . ?
N2 C17 H17A 109.5 . . ?
N2 C17 H17B 109.5 . . ?
N2 C17 H17C 109.5 . . ?
H17A C17 H17B 109.5 . . ?
H17A C17 H17C 109.5 . . ?
H17B C17 H17C 109.5 . . ?
N1 C13 H13B 109.3 . . ?
N1 C13 H13A 109.3 . . ?
N1 C13 C14 111.6(5) . . ?
H13B C13 H13A 108.0 . . ?
C14 C13 H13B 109.3 . . ?
C14 C13 H13A 109.3 . . ?
Si1 C5 H5A 109.5 . . ?
Si1 C5 H5B 109.5 . . ?
Si1 C5 H5C 109.5 . . ?
H5A C5 H5B 109.5 . . ?
H5A C5 H5C 109.5 . . ?
H5B C5 H5C 109.5 . . ?
Sm1 C1 H1A 107.3 . . ?
Sm1 C1 H1B 107.3 . . ?
Si1 C1 Sm1 120.1(3) . . ?
Si1 C1 H1A 107.3 . . ?
Si1 C1 H1B 107.3 . . ?
H1A C1 H1B 106.9 . . ?
Si3 C11 H11A 109.5 . . ?
Si3 C11 H11B 109.5 . . ?
Si3 C11 H11C 109.5 . . ?
H11A C11 H11B 109.5 . . ?
H11A C11 H11C 109.5 . . ?
H11B C11 H11C 109.5 . . ?
N1 C15 H15A 109.5 . . ?
N1 C15 H15B 109.5 . . ?
N1 C15 H15C 109.5 . . ?
H15A C15 H15B 109.5 . . ?
H15A C15 H15C 109.5 . . ?
H15B C15 H15C 109.5 . . ?
N2 C14 C13 112.1(5) . . ?
N2 C14 H14A 109.2 . . ?
N2 C14 H14B 109.2 . . ?
C13 C14 H14A 109.2 . . ?
C13 C14 H14B 109.2 . . ?
H14A C14 H14B 107.9 . . ?
Si2 C7 H7A 109.5 . . ?
Si2 C7 H7B 109.5 . . ?
Si2 C7 H7C 109.5 . . ?
H7A C7 H7B 109.5 . . ?
H7A C7 H7C 109.5 . . ?
H7B C7 H7C 109.5 . . ?
Sm1 C2 H2A 105.4 . . ?
Sm1 C2 H2B 105.4 . . ?
Si2 C2 Sm1 127.8(3) . . ?
Si2 C2 H2A 105.4 . . ?
Si2 C2 H2B 105.4 . . ?
H2A C2 H2B 106.0 . . ?
Si2 C9 H9A 109.5 . . ?
Si2 C9 H9B 109.5 . . ?
Si2 C9 H9C 109.5 . . ?
H9A C9 H9B 109.5 . . ?
H9A C9 H9C 109.5 . . ?
H9B C9 H9C 109.5 . . ?
Si2 C8 H8A 109.5 . . ?
Si2 C8 H8B 109.5 . . ?
Si2 C8 H8C 109.5 . . ?
H8A C8 H8B 109.5 . . ?
H8A C8 H8C 109.5 . . ?
H8B C8 H8C 109.5 . . ?

loop_
_geom_bond_atom_site_label_1
_geom_bond_atom_site_label_2
_geom_bond_distance
_geom_bond_site_symmetry_2
_geom_bond_publ_flag
Sm1 N2 2.655(5) . ?
Sm1 N1 2.655(5) . ?
Sm1 C3 2.472(6) . ?
Sm1 C1 2.453(5) . ?
Sm1 C2 2.432(5) . ?
Si2 C7 1.891(6) . ?
Si2 C2 1.848(6) . ?
Si2 C9 1.880(6) . ?
Si2 C8 1.884(6) . ?
Si1 C6 1.881(7) . ?
Si1 C4 1.889(7) . ?
Si1 C5 1.872(7) . ?
Si1 C1 1.842(6) . ?
Si3 C12 1.889(6) . ?
Si3 C3 1.840(6) . ?
Si3 C10 1.887(6) . ?
Si3 C11 1.877(6) . ?
N2 C18 1.470(7) . ?
N2 C17 1.467(7) . ?
N2 C14 1.476(8) . ?
N1 C16 1.475(8) . ?
N1 C13 1.473(7) . ?
N1 C15 1.475(8) . ?
C16 H16A 0.9800 . ?
C16 H16B 0.9800 . ?
C16 H16C 0.9800 . ?
C6 H6A 0.9800 . ?
C6 H6B 0.9800 . ?
C6 H6C 0.9800 . ?
C18 H18A 0.9800 . ?
C18 H18B 0.9800 . ?
C18 H18C 0.9800 . ?
C12 H12A 0.9800 . ?
C12 H12B 0.9800 . ?
C12 H12C 0.9800 . ?
C4 H4A 0.9800 . ?
C4 H4B 0.9800 . ?
C4 H4C 0.9800 . ?
C3 H3A 0.9900 . ?
C3 H3B 0.9900 . ?
C10 H10A 0.9800 . ?
C10 H10B 0.9800 . ?
C10 H10C 0.9800 . ?
C17 H17A 0.9800 . ?
C17 H17B 0.9800 . ?
C17 H17C 0.9800 . ?
C13 H13B 0.9900 . ?
C13 H13A 0.9900 . ?
C13 C14 1.527(9) . ?
C5 H5A 0.9800 . ?
C5 H5B 0.9800 . ?
C5 H5C 0.9800 . ?
C1 H1A 0.9900 . ?
C1 H1B 0.9900 . ?
C11 H11A 0.9800 . ?
C11 H11B 0.9800 . ?
C11 H11C 0.9800 . ?
C15 H15A 0.9800 . ?
C15 H15B 0.9800 . ?
C15 H15C 0.9800 . ?
C14 H14A 0.9900 . ?
C14 H14B 0.9900 . ?
C7 H7A 0.9800 . ?
C7 H7B 0.9800 . ?
C7 H7C 0.9800 . ?
C2 H2A 0.9900 . ?
C2 H2B 0.9900 . ?
C9 H9A 0.9800 . ?
C9 H9B 0.9800 . ?
C9 H9C 0.9800 . ?
C8 H8A 0.9800 . ?
C8 H8B 0.9800 . ?
C8 H8C 0.9800 . ?

loop_
_geom_torsion_atom_site_label_1
_geom_torsion_atom_site_label_2
_geom_torsion_atom_site_label_3
_geom_torsion_atom_site_label_4
_geom_torsion
_geom_torsion_site_symmetry_1
_geom_torsion_site_symmetry_2
_geom_torsion_site_symmetry_3
_geom_torsion_site_symmetry_4
_geom_torsion_publ_flag
Sm1 N2 C14 C13 24.8(6) . . . . ?
Sm1 N1 C13 C14 57.9(5) . . . . ?
N1 C13 C14 N2 -57.9(7) . . . . ?
C16 N1 C13 C14 -65.2(7) . . . . ?
C6 Si1 C1 Sm1 -36.4(4) . . . . ?
C18 N2 C14 C13 157.7(5) . . . . ?
C12 Si3 C3 Sm1 45.3(4) . . . . ?
C4 Si1 C1 Sm1 -157.0(3) . . . . ?
C10 Si3 C3 Sm1 -73.7(4) . . . . ?
C17 N2 C14 C13 -83.5(6) . . . . ?
C5 Si1 C1 Sm1 82.4(4) . . . . ?
C11 Si3 C3 Sm1 164.8(3) . . . . ?
C15 N1 C13 C14 173.8(5) . . . . ?
C7 Si2 C2 Sm1 171.9(3) . . . . ?
C9 Si2 C2 Sm1 -67.6(4) . . . . ?
C8 Si2 C2 Sm1 51.1(4) . . . . ?

loop_
_exptl_oxdiff_crystal_face_indexfrac_h
_exptl_oxdiff_crystal_face_indexfrac_k
_exptl_oxdiff_crystal_face_indexfrac_l
_exptl_oxdiff_crystal_face_x
_exptl_oxdiff_crystal_face_y
_exptl_oxdiff_crystal_face_z
-4.6497 6.5206 -3.3843 -0.1626 -0.6815 0.7136
-2.6543 1.4997 10.1273 -0.0216 -0.7979 -0.6025
2.5908 -9.6307 0.2743 -0.3198 0.7700 -0.5521
1.2849 2.5685 10.6838 0.4952 -0.4711 -0.7299
-0.9114 -6.4238 -8.7809 -0.6656 0.6322 0.3967
-3.6695 -4.2322 -8.0471 -0.8204 0.1975 0.5366
1.8081 9.6170 -3.3133 0.7555 -0.1807 0.6297
-2.1673 -9.6958 2.2013 -0.8202 0.1963 -0.5374
5.3293 2.8464 5.4673 0.8716 0.1612 -0.4629
-5.3293 -2.8464 -5.4673 -0.8716 -0.1612 0.4629
1.9957 0.0043 0.9988 0.2403 0.1628 -0.1432
-1.9957 -0.0043 -0.9988 -0.2403 -0.1628 0.1432
4.8909 -3.1622 -6.4568 0.2298 0.9577 0.1733
